data_1520688
loop_
_publ_author_name
'Grosu, Ion'
'Mager, Sorin'
'Toupet, Loic'
'Ple, Gerard'
'Mesaros, Eugen'
'Mihis, Alin'

_publ_section_title
;
 Synthesis and Stereochemistry of Some New 1,3-Dioxane Derivatives of
 1,4-Benzenedicarbaldehyde
;
_journal_name_full 'Acta Chemica Scandinavica'
_journal_page_first 366
_journal_page_last 371
_journal_paper_doi 10.3891/acta.chem.scand.52-0366
_journal_volume 52
_journal_year 1998
_chemical_formula_sum 'C26 H34 O12'
_chemical_formula_weight 538.54
_space_group_IT_number 14
_symmetry_cell_setting monoclinic
_symmetry_Int_Tables_number 14
_symmetry_space_group_name_Hall '-P 2ybc'
_symmetry_space_group_name_H-M 'P 1 21/c 1'
_cell_angle_alpha 90
_cell_angle_beta 115.29(1)
_cell_angle_gamma 90
_cell_formula_units_Z 2
_cell_length_a 12.875(2)
_cell_length_b 9.547(4)
_cell_length_c 12.027(1)
_cell_volume 1336.6(6)
_diffrn_ambient_temperature 294
_diffrn_radiation_probe x-ray
_diffrn_radiation_type MoK\a
_diffrn_radiation_wavelength 0.71069
_exptl_absorpt_coefficient_mu 0.0994
_exptl_crystal_density_diffrn 1.338
_exptl_crystal_F_000 572
_refine_ls_goodness_of_fit_ref 0.79
_refine_ls_number_parameters 224
_refine_ls_number_reflns 1379
_refine_ls_R_factor_gt 0.044
_refine_ls_wR_factor_gt 0.042
_cod_data_source_file Acta-Chem-Scand-1998-52-366-371.cif
_cod_data_source_block 1
_cod_depositor_comments
;
No atomic coordinates in the paper, a dummy atom was added
;
_cod_original_sg_symbol_H-M 'P 21/c'
_cod_database_code 1520688

loop_
_symmetry_equiv_pos_site_id
_symmetry_equiv_pos_as_xyz
1 x,y,z
2 -x,1/2+y,1/2-z
3 -x,-y,-z
4 x,1/2-y,1/2+z

loop_
_atom_site_label
_atom_site_type_symbol
_atom_site_fract_x
_atom_site_fract_y
_atom_site_fract_z
_atom_site_U_iso_or_equiv
_atom_site_calc_flag
? ? ? ? ? ? ?
